data_4304590
loop_
_publ_author_name
'Chelladurai Ganesamoorthy'
'Maravanji S. Balakrishna'
'Joel T. Mague'
'Heikki M. Tuononen'

_publ_section_title
;
Bi-, Tetra-, and Hexanuclear AuI and Binuclear AgI Complexes and
AgI Coordination Polymers Containing Phenylaminobis(phosphonite),
PhN{P(OC6H4OMe-o)2}2, and Pyridyl Ligands
;
_journal_name_full 'Inorganic Chemistry'
_journal_page_first 2764
_journal_page_last 2776
_journal_paper_doi 10.1021/ic702133f
_journal_volume 47
_journal_year 2008
_chemical_formula_moiety 'C55 H51 Ag2 Cl4 N5 O16 P2'
_chemical_formula_sum 'C55 H51 Ag2 Cl4 N5 O16 P2'
_chemical_formula_weight 1457.49
_chemical_name_systematic
; 
 \m-[Bis(bis(o-methoxyphenoxy)phosphino)phenylamine-1\k
P,2\kP']bis[(2,2'-bipyridyl-\k-N:\kN')silver(I)]
Perchlorate Dichloromethane Solvate 
;
_space_group_IT_number 14
_symmetry_cell_setting monoclinic
_symmetry_space_group_name_Hall '-P 2yn'
_symmetry_space_group_name_H-M 'P 1 21/n 1'
_atom_sites_solution_hydrogens geom
_atom_sites_solution_primary direct
_atom_sites_solution_secondary difmap
_audit_creation_method SHELXL-97
_cell_angle_alpha 90.00
_cell_angle_beta 98.824(2)
_cell_angle_gamma 90.00
_cell_formula_units_Z 4
_cell_length_a 12.950(2)
_cell_length_b 26.116(4)
_cell_length_c 17.448(2)
_cell_measurement_reflns_used 8224
_cell_measurement_temperature 100(2)
_cell_measurement_theta_max 28.27
_cell_measurement_theta_min 2.26
_cell_volume 5831.1(14)
_computing_cell_refinement 'Bruker SMART (Bruker-AXS, 2000)'
_computing_data_collection 'Bruker SMART (Bruker-AXS, 2000)'
_computing_data_reduction 'Bruker SAINT+ (Bruker-AXS, 2004)'
_computing_molecular_graphics 'Bruker SHELXTL (Bruker-AXS, 2000a)'
_computing_publication_material 'Bruker SHELXTL (Bruker-AXS, 2000a)'
_computing_structure_refinement 'SHELXL-97 (Sheldrick, 1997)'
_computing_structure_solution 'SHELXS-97 (Sheldrick, 1997)'
_diffrn_ambient_temperature 100(2)
_diffrn_measured_fraction_theta_full 0.997
_diffrn_measured_fraction_theta_max 0.997
_diffrn_measurement_device_type 'Bruker-AXS Smart APEX CCD area detector'
_diffrn_measurement_method 'phi and omega scans'
_diffrn_radiation_monochromator graphite
_diffrn_radiation_source 'fine-focus sealed tube'
_diffrn_radiation_type MoK\a
_diffrn_radiation_wavelength 0.71073
_diffrn_reflns_av_R_equivalents 0.0471
_diffrn_reflns_av_sigmaI/netI 0.0303
_diffrn_reflns_limit_h_max 17
_diffrn_reflns_limit_h_min -17
_diffrn_reflns_limit_k_max 34
_diffrn_reflns_limit_k_min -34
_diffrn_reflns_limit_l_max 23
_diffrn_reflns_limit_l_min -23
_diffrn_reflns_number 102474
_diffrn_reflns_theta_full 28.33
_diffrn_reflns_theta_max 28.33
_diffrn_reflns_theta_min 1.99
_exptl_absorpt_coefficient_mu 0.983
_exptl_absorpt_correction_T_max 0.8928
_exptl_absorpt_correction_T_min 0.7717
_exptl_absorpt_correction_type multi-scan
_exptl_absorpt_process_details 'SADABS (Sheldrick, 2002)'
_exptl_crystal_colour Colorless
_exptl_crystal_density_diffrn 1.660
_exptl_crystal_density_method 'not measured'
_exptl_crystal_description Block
_exptl_crystal_F_000 2944
_exptl_crystal_size_max 0.28
_exptl_crystal_size_mid 0.15
_exptl_crystal_size_min 0.12
_refine_diff_density_max 1.211
_refine_diff_density_min -0.713
_refine_diff_density_rms 0.100
_refine_ls_extinction_method none
_refine_ls_goodness_of_fit_ref 1.092
_refine_ls_hydrogen_treatment constr
_refine_ls_matrix_type full
_refine_ls_number_parameters 770
_refine_ls_number_reflns 14499
_refine_ls_number_restraints 0
_refine_ls_restrained_S_all 1.092
_refine_ls_R_factor_all 0.0518
_refine_ls_R_factor_gt 0.0419
_refine_ls_shift/su_max 0.008
_refine_ls_shift/su_mean 0.000
_refine_ls_structure_factor_coef Fsqd
_refine_ls_weighting_details 'calc w=1/[\s^2^(Fo^2^)+(0.0374P)^2^+10.8857P] where P=(Fo^2^+2Fc^2^)/3'
_refine_ls_weighting_scheme calc
_refine_ls_wR_factor_gt 0.0954
_refine_ls_wR_factor_ref 0.1000
_reflns_number_gt 12261
_reflns_number_total 14499
_reflns_threshold_expression >2\s(I)
_cod_data_source_file ic702133f-file001_4.cif
_cod_data_source_block msb313
_cod_depositor_comments
;
The following automatic conversions were performed:
'_symmetry_cell_setting' value 'Monoclinic' changed to 'monoclinic'
according to '/home/saulius/struct/CIF-dictionaries/cif_core.dic'
dictionary named 'cif_core.dic' version 2.4.1 from 2010-06-29.

Automatic conversion script
Id: cif_fix_enum 1527 2010-12-29 10:47:43Z saulius 
;
_cod_original_cell_volume 5831(1)
_cod_database_code 4304590

loop_
_symmetry_equiv_pos_as_xyz
'x, y, z'
'-x+1/2, y+1/2, -z+1/2'
'-x, -y, -z'
'x-1/2, -y-1/2, z-1/2'

loop_
_atom_site_label
_atom_site_type_symbol
_atom_site_fract_x
_atom_site_fract_y
_atom_site_fract_z
_atom_site_U_iso_or_equiv
_atom_site_adp_type
_atom_site_occupancy
_atom_site_symmetry_multiplicity
_atom_site_calc_flag
_atom_site_refinement_flags
_atom_site_disorder_assembly
_atom_site_disorder_group
Ag1 Ag 0.477329(16) 0.132506(8) 0.835884(12) 0.01746(6) Uani 1 1 d . . .
Ag2 Ag 0.498118(16) 0.130840(8) 0.667825(12) 0.01765(6) Uani 1 1 d . . .
P1 P 0.47134(5) 0.22124(3) 0.82909(4) 0.01225(13) Uani 1 1 d . . .
P2 P 0.49486(5) 0.21946(3) 0.66544(4) 0.01210(13) Uani 1 1 d . . .
O1 O 0.56343(14) 0.24560(7) 0.89024(10) 0.0140(4) Uani 1 1 d . . .
O2 O 0.72164(17) 0.22963(9) 0.81300(12) 0.0267(5) Uani 1 1 d . . .
O3 O 0.37305(14) 0.25081(7) 0.85366(10) 0.0153(4) Uani 1 1 d . . .
O4 O 0.37851(17) 0.18640(8) 0.97190(11) 0.0228(4) Uani 1 1 d . . .
O5 O 0.40552(14) 0.24074(7) 0.59885(10) 0.0140(4) Uani 1 1 d . . .
O6 O 0.25447(17) 0.20869(10) 0.67386(12) 0.0301(5) Uani 1 1 d . . .
O7 O 0.59265(14) 0.25084(7) 0.64323(10) 0.0160(4) Uani 1 1 d . . .
O8 O 0.59186(16) 0.18139(7) 0.53136(11) 0.0204(4) Uani 1 1 d . . .
N1 N 0.47782(17) 0.25144(8) 0.74547(11) 0.0126(4) Uani 1 1 d . . .
N2 N 0.37836(19) 0.06530(9) 0.86560(15) 0.0222(5) Uani 1 1 d . . .
N3 N 0.58176(19) 0.06233(9) 0.84650(14) 0.0200(5) Uani 1 1 d . . .
N4 N 0.39602(19) 0.06045(9) 0.66530(15) 0.0222(5) Uani 1 1 d . . .
N5 N 0.59724(19) 0.06290(9) 0.64128(14) 0.0213(5) Uani 1 1 d . . .
C1 C 0.6458(2) 0.21409(10) 0.92340(15) 0.0153(5) Uani 1 1 d . . .
C2 C 0.6441(2) 0.19311(11) 0.99572(16) 0.0200(6) Uani 1 1 d . . .
H2 H 0.5859 0.1986 1.0219 0.024 Uiso 1 1 calc R . .
C3 C 0.7282(2) 0.16394(12) 1.02975(17) 0.0256(6) Uani 1 1 d . . .
H3 H 0.7278 0.1492 1.0795 0.031 Uiso 1 1 calc R . .
C4 C 0.8122(2) 0.15644(12) 0.99142(19) 0.0273(7) Uani 1 1 d . . .
H4 H 0.8697 0.1364 1.0151 0.033 Uiso 1 1 calc R . .
C5 C 0.8144(2) 0.17765(11) 0.91867(18) 0.0237(6) Uani 1 1 d . . .
H5 H 0.8730 0.1723 0.8929 0.028 Uiso 1 1 calc R . .
C6 C 0.7301(2) 0.20672(11) 0.88384(16) 0.0194(6) Uani 1 1 d . . .
C7 C 0.8139(3) 0.23205(15) 0.7772(2) 0.0367(8) Uani 1 1 d . . .
H7A H 0.8698 0.2491 0.8123 0.055 Uiso 1 1 calc R . .
H7B H 0.7991 0.2514 0.7287 0.055 Uiso 1 1 calc R . .
H7C H 0.8360 0.1973 0.7662 0.055 Uiso 1 1 calc R . .
C8 C 0.3729(2) 0.27074(11) 0.92822(15) 0.0167(5) Uani 1 1 d . . .
C9 C 0.3701(2) 0.32296(11) 0.93777(16) 0.0213(6) Uani 1 1 d . . .
H9 H 0.3682 0.3453 0.8946 0.026 Uiso 1 1 calc R . .
C10 C 0.3699(2) 0.34247(13) 1.01210(18) 0.0279(7) Uani 1 1 d . . .
H10 H 0.3684 0.3784 1.0200 0.033 Uiso 1 1 calc R . .
C11 C 0.3721(2) 0.30973(14) 1.07384(17) 0.0290(7) Uani 1 1 d . . .
H11 H 0.3720 0.3234 1.1243 0.035 Uiso 1 1 calc R . .
C12 C 0.3745(2) 0.25731(13) 1.06391(16) 0.0259(7) Uani 1 1 d . . .
H12 H 0.3761 0.2351 1.1073 0.031 Uiso 1 1 calc R . .
C13 C 0.3744(2) 0.23711(12) 0.99016(16) 0.0196(6) Uani 1 1 d . . .
C14 C 0.3815(3) 0.15088(14) 1.03466(18) 0.0327(8) Uani 1 1 d . . .
H14A H 0.4421 0.1583 1.0741 0.049 Uiso 1 1 calc R . .
H14B H 0.3872 0.1159 1.0152 0.049 Uiso 1 1 calc R . .
H14C H 0.3174 0.1541 1.0577 0.049 Uiso 1 1 calc R . .
C15 C 0.3291(2) 0.20800(10) 0.56103(15) 0.0151(5) Uani 1 1 d . . .
C16 C 0.3327(2) 0.19426(11) 0.48553(15) 0.0190(5) Uani 1 1 d . . .
H16 H 0.3896 0.2046 0.4607 0.023 Uiso 1 1 calc R . .
C17 C 0.2521(3) 0.16497(12) 0.44586(17) 0.0258(6) Uani 1 1 d . . .
H17 H 0.2543 0.1546 0.3939 0.031 Uiso 1 1 calc R . .
C18 C 0.1694(3) 0.15102(12) 0.48196(19) 0.0298(7) Uani 1 1 d . . .
H18 H 0.1137 0.1317 0.4541 0.036 Uiso 1 1 calc R . .
C19 C 0.1656(2) 0.16457(12) 0.55822(19) 0.0268(7) Uani 1 1 d . . .
H19 H 0.1081 0.1544 0.5826 0.032 Uiso 1 1 calc R . .
C20 C 0.2467(2) 0.19320(11) 0.59891(16) 0.0208(6) Uani 1 1 d . . .
C21 C 0.1643(3) 0.20389(16) 0.7103(2) 0.0420(9) Uani 1 1 d . . .
H21A H 0.1047 0.2201 0.6779 0.063 Uiso 1 1 calc R . .
H21B H 0.1767 0.2207 0.7611 0.063 Uiso 1 1 calc R . .
H21C H 0.1491 0.1675 0.7170 0.063 Uiso 1 1 calc R . .
C22 C 0.5972(2) 0.26721(11) 0.56765(15) 0.0163(5) Uani 1 1 d . . .
C23 C 0.5998(2) 0.31885(11) 0.55311(16) 0.0211(6) Uani 1 1 d . . .
H23 H 0.5983 0.3429 0.5938 0.025 Uiso 1 1 calc R . .
C24 C 0.6048(3) 0.33543(12) 0.47804(18) 0.0260(6) Uani 1 1 d . . .
H24 H 0.6064 0.3710 0.4669 0.031 Uiso 1 1 calc R . .
C25 C 0.6075(2) 0.29999(12) 0.41976(16) 0.0240(6) Uani 1 1 d . . .
H25 H 0.6110 0.3115 0.3686 0.029 Uiso 1 1 calc R . .
C26 C 0.6052(2) 0.24769(12) 0.43438(16) 0.0216(6) Uani 1 1 d . . .
H26 H 0.6074 0.2237 0.3938 0.026 Uiso 1 1 calc R . .
C27 C 0.5996(2) 0.23113(11) 0.50941(15) 0.0176(5) Uani 1 1 d . . .
C28 C 0.5873(3) 0.14379(12) 0.47148(17) 0.0250(6) Uani 1 1 d . . .
H28A H 0.5281 0.1512 0.4309 0.038 Uiso 1 1 calc R . .
H28B H 0.5783 0.1098 0.4933 0.038 Uiso 1 1 calc R . .
H28C H 0.6523 0.1446 0.4492 0.038 Uiso 1 1 calc R . .
C29 C 0.4688(2) 0.30690(10) 0.74274(14) 0.0155(5) Uani 1 1 d . . .
C30 C 0.5578(2) 0.33655(11) 0.76147(16) 0.0214(6) Uani 1 1 d . . .
H30 H 0.6243 0.3211 0.7759 0.026 Uiso 1 1 calc R . .
C31 C 0.5474(3) 0.38969(12) 0.75872(17) 0.0274(7) Uani 1 1 d . . .
H31 H 0.6074 0.4108 0.7714 0.033 Uiso 1 1 calc R . .
C32 C 0.4502(3) 0.41178(11) 0.73769(17) 0.0282(7) Uani 1 1 d . . .
H32 H 0.4439 0.4480 0.7352 0.034 Uiso 1 1 calc R . .
C33 C 0.3623(3) 0.38159(11) 0.72023(16) 0.0245(6) Uani 1 1 d . . .
H33 H 0.2957 0.3971 0.7067 0.029 Uiso 1 1 calc R . .
C34 C 0.3709(2) 0.32866(10) 0.72233(15) 0.0175(5) Uani 1 1 d . . .
H34 H 0.3107 0.3077 0.7100 0.021 Uiso 1 1 calc R . .
C35 C 0.2792(3) 0.06922(12) 0.8780(2) 0.0303(7) Uani 1 1 d . . .
H35 H 0.2451 0.1014 0.8697 0.036 Uiso 1 1 calc R . .
C36 C 0.2246(3) 0.02873(13) 0.9022(2) 0.0370(8) Uani 1 1 d . . .
H36 H 0.1537 0.0325 0.9092 0.044 Uiso 1 1 calc R . .
C37 C 0.2751(3) -0.01710(13) 0.9160(2) 0.0415(9) Uani 1 1 d . . .
H37 H 0.2398 -0.0455 0.9341 0.050 Uiso 1 1 calc R . .
C38 C 0.3777(3) -0.02209(12) 0.9037(2) 0.0334(8) Uani 1 1 d . . .
H38 H 0.4136 -0.0537 0.9134 0.040 Uiso 1 1 calc R . .
C39 C 0.4271(2) 0.01995(11) 0.87679(16) 0.0202(6) Uani 1 1 d . . .
C40 C 0.5357(2) 0.01743(11) 0.85891(16) 0.0192(6) Uani 1 1 d . . .
C41 C 0.5862(3) -0.02871(12) 0.85352(19) 0.0280(7) Uani 1 1 d . . .
H41 H 0.5521 -0.0600 0.8614 0.034 Uiso 1 1 calc R . .
C42 C 0.6871(3) -0.02879(13) 0.8365(2) 0.0374(8) Uani 1 1 d . . .
H42 H 0.7228 -0.0602 0.8323 0.045 Uiso 1 1 calc R . .
C43 C 0.7353(3) 0.01696(13) 0.8258(2) 0.0346(8) Uani 1 1 d . . .
H43 H 0.8050 0.0178 0.8151 0.042 Uiso 1 1 calc R . .
C44 C 0.6797(2) 0.06181(12) 0.83104(19) 0.0269(7) Uani 1 1 d . . .
H44 H 0.7126 0.0935 0.8233 0.032 Uiso 1 1 calc R . .
C45 C 0.2967(2) 0.06084(12) 0.6782(2) 0.0287(7) Uani 1 1 d . . .
H45 H 0.2654 0.0928 0.6870 0.034 Uiso 1 1 calc R . .
C46 C 0.2378(3) 0.01702(13) 0.6794(2) 0.0326(7) Uani 1 1 d . . .
H46 H 0.1674 0.0187 0.6885 0.039 Uiso 1 1 calc R . .
C47 C 0.2834(3) -0.02934(13) 0.6671(2) 0.0309(7) Uani 1 1 d . . .
H47 H 0.2452 -0.0603 0.6684 0.037 Uiso 1 1 calc R . .
C48 C 0.3854(3) -0.03021(11) 0.65296(18) 0.0259(6) Uani 1 1 d . . .
H48 H 0.4177 -0.0618 0.6437 0.031 Uiso 1 1 calc R . .
C49 C 0.4406(2) 0.01525(11) 0.65226(16) 0.0194(6) Uani 1 1 d . . .
C50 C 0.5506(2) 0.01680(11) 0.63769(16) 0.0209(6) Uani 1 1 d . . .
C51 C 0.6043(3) -0.02664(13) 0.6205(2) 0.0347(8) Uani 1 1 d . . .
H51 H 0.5712 -0.0592 0.6180 0.042 Uiso 1 1 calc R . .
C52 C 0.7067(3) -0.02217(14) 0.6069(2) 0.0398(9) Uani 1 1 d . . .
H52 H 0.7441 -0.0516 0.5947 0.048 Uiso 1 1 calc R . .
C53 C 0.7537(3) 0.02510(13) 0.6114(2) 0.0329(7) Uani 1 1 d . . .
H53 H 0.8239 0.0290 0.6026 0.040 Uiso 1 1 calc R . .
C54 C 0.6961(2) 0.06669(12) 0.62893(19) 0.0270(7) Uani 1 1 d . . .
H54 H 0.7282 0.0995 0.6324 0.032 Uiso 1 1 calc R . .
Cl1 Cl 0.55224(6) 0.15421(3) 0.24249(4) 0.02364(15) Uani 1 1 d . . .
O9 O 0.5105(2) 0.20378(10) 0.22471(19) 0.0511(7) Uani 1 1 d . . .
O10 O 0.5798(2) 0.12969(12) 0.17566(14) 0.0479(7) Uani 1 1 d . . .
O11 O 0.64234(18) 0.15678(10) 0.30110(12) 0.0324(5) Uani 1 1 d . . .
O12 O 0.4704(2) 0.12523(11) 0.27066(17) 0.0480(7) Uani 1 1 d . . .
Cl2 Cl 0.52071(6) 0.58274(3) 0.75091(4) 0.02127(14) Uani 1 1 d . . .
O13 O 0.6180(2) 0.60730(11) 0.7475(2) 0.0594(9) Uani 1 1 d . . .
O14 O 0.4420(3) 0.60442(14) 0.6970(2) 0.0846(13) Uani 1 1 d . . .
O15 O 0.4967(3) 0.59039(12) 0.82624(18) 0.0675(10) Uani 1 1 d . . .
O16 O 0.5299(2) 0.52915(9) 0.73700(17) 0.0434(7) Uani 1 1 d . . .
C55 C 0.9469(6) 0.9737(3) 0.4758(4) 0.0371(16) Uani 0.50 1 d P . .
H55A H 0.8704 0.9753 0.4756 0.045 Uiso 0.50 1 calc PR . .
H55B H 0.9613 0.9447 0.4424 0.045 Uiso 0.50 1 calc PR . .
Cl3 Cl 1.00671(9) 0.96395(4) 0.56501(7) 0.0585(3) Uani 1 1 d . . .
C56 C 0.4456(5) 0.4732(3) 0.4612(4) 0.0297(14) Uani 0.50 1 d P . .
H56A H 0.3694 0.4701 0.4608 0.036 Uiso 0.50 1 calc PR . .
H56B H 0.4668 0.4498 0.4218 0.036 Uiso 0.50 1 calc PR . .
Cl4 Cl 0.51738(9) 0.45943(4) 0.55716(6) 0.0481(2) Uani 1 1 d . . .

loop_
_atom_site_aniso_label
_atom_site_aniso_U_11
_atom_site_aniso_U_22
_atom_site_aniso_U_33
_atom_site_aniso_U_23
_atom_site_aniso_U_13
_atom_site_aniso_U_12
Ag1 0.01995(11) 0.01125(10) 0.02140(10) 0.00323(8) 0.00391(8) -0.00126(8)
Ag2 0.02165(11) 0.01043(10) 0.02125(10) -0.00173(8) 0.00451(8) 0.00045(8)
P1 0.0140(3) 0.0117(3) 0.0111(3) 0.0015(2) 0.0020(2) -0.0003(2)
P2 0.0149(3) 0.0104(3) 0.0113(3) -0.0013(2) 0.0031(2) -0.0009(2)
O1 0.0145(9) 0.0143(9) 0.0128(8) 0.0004(7) 0.0010(7) 0.0002(7)
O2 0.0214(11) 0.0373(13) 0.0233(10) 0.0071(9) 0.0100(8) 0.0053(9)
O3 0.0151(9) 0.0195(10) 0.0114(8) 0.0015(7) 0.0027(7) 0.0030(7)
O4 0.0271(11) 0.0241(11) 0.0168(9) 0.0072(8) 0.0020(8) -0.0025(9)
O5 0.0149(9) 0.0140(9) 0.0127(8) 0.0003(7) 0.0008(7) -0.0022(7)
O6 0.0235(11) 0.0462(14) 0.0231(11) -0.0049(10) 0.0115(9) -0.0104(10)
O7 0.0152(9) 0.0204(10) 0.0127(8) -0.0009(7) 0.0028(7) -0.0055(7)
O8 0.0279(11) 0.0173(10) 0.0170(9) -0.0038(8) 0.0062(8) 0.0001(8)
N1 0.0186(11) 0.0090(10) 0.0106(9) -0.0005(8) 0.0035(8) -0.0010(8)
N2 0.0196(12) 0.0167(12) 0.0313(13) 0.0034(10) 0.0073(10) -0.0018(9)
N3 0.0196(12) 0.0161(12) 0.0242(12) 0.0013(9) 0.0027(9) -0.0014(9)
N4 0.0198(12) 0.0144(11) 0.0323(13) -0.0003(10) 0.0036(10) -0.0003(9)
N5 0.0215(13) 0.0143(11) 0.0285(13) 0.0001(10) 0.0048(10) 0.0003(9)
C1 0.0148(13) 0.0123(12) 0.0172(12) 0.0016(10) -0.0029(10) -0.0005(10)
C2 0.0216(14) 0.0197(14) 0.0179(13) 0.0007(11) 0.0009(10) -0.0043(11)
C3 0.0299(17) 0.0215(15) 0.0221(14) 0.0060(12) -0.0064(12) -0.0036(12)
C4 0.0245(16) 0.0187(15) 0.0344(16) 0.0010(13) -0.0093(13) 0.0031(12)
C5 0.0190(14) 0.0191(14) 0.0322(16) -0.0039(12) 0.0015(12) 0.0012(11)
C6 0.0203(14) 0.0183(14) 0.0194(13) -0.0014(11) 0.0021(10) -0.0017(11)
C7 0.0310(19) 0.050(2) 0.0339(18) 0.0053(16) 0.0199(15) 0.0080(16)
C8 0.0124(12) 0.0252(14) 0.0134(12) 0.0006(10) 0.0045(9) 0.0013(10)
C9 0.0201(14) 0.0247(15) 0.0199(13) -0.0012(11) 0.0054(11) 0.0037(11)
C10 0.0271(16) 0.0287(17) 0.0292(16) -0.0108(13) 0.0086(13) 0.0028(13)
C11 0.0249(16) 0.045(2) 0.0185(14) -0.0093(13) 0.0073(12) 0.0017(14)
C12 0.0223(15) 0.0412(19) 0.0152(13) 0.0023(12) 0.0063(11) 0.0002(13)
C13 0.0133(13) 0.0272(15) 0.0185(13) 0.0006(11) 0.0035(10) -0.0004(11)
C14 0.0343(18) 0.0376(19) 0.0244(15) 0.0157(14) -0.0012(13) -0.0066(15)
C15 0.0155(13) 0.0120(12) 0.0166(12) -0.0005(10) -0.0016(10) 0.0004(10)
C16 0.0229(14) 0.0165(13) 0.0168(12) 0.0001(10) 0.0005(10) 0.0027(11)
C17 0.0314(17) 0.0209(15) 0.0218(14) -0.0048(12) -0.0067(12) 0.0028(12)
C18 0.0289(17) 0.0186(15) 0.0365(17) -0.0004(13) -0.0120(13) -0.0037(12)
C19 0.0175(15) 0.0228(15) 0.0384(17) 0.0022(13) -0.0008(12) -0.0051(12)
C20 0.0202(14) 0.0201(14) 0.0218(13) 0.0020(11) 0.0020(11) -0.0027(11)
C21 0.035(2) 0.050(2) 0.047(2) -0.0081(18) 0.0242(17) -0.0072(17)
C22 0.0144(13) 0.0231(14) 0.0125(11) -0.0004(10) 0.0056(9) -0.0042(10)
C23 0.0232(15) 0.0220(15) 0.0195(13) -0.0035(11) 0.0080(11) -0.0060(11)
C24 0.0299(17) 0.0233(15) 0.0271(15) 0.0025(12) 0.0121(12) -0.0051(12)
C25 0.0260(16) 0.0305(17) 0.0182(13) 0.0033(12) 0.0122(11) -0.0010(12)
C26 0.0211(14) 0.0267(15) 0.0182(13) -0.0057(11) 0.0071(11) -0.0021(12)
C27 0.0146(13) 0.0236(14) 0.0159(12) -0.0021(11) 0.0059(10) -0.0012(10)
C28 0.0343(17) 0.0208(15) 0.0197(13) -0.0053(11) 0.0037(12) 0.0020(12)
C29 0.0266(15) 0.0104(12) 0.0104(11) 0.0000(9) 0.0057(10) -0.0022(10)
C30 0.0286(16) 0.0181(14) 0.0175(13) -0.0014(11) 0.0032(11) -0.0034(12)
C31 0.0404(19) 0.0172(14) 0.0247(15) -0.0055(12) 0.0053(13) -0.0129(13)
C32 0.055(2) 0.0118(14) 0.0186(14) -0.0015(11) 0.0086(13) -0.0012(13)
C33 0.0390(18) 0.0163(14) 0.0181(13) 0.0001(11) 0.0038(12) 0.0056(12)
C34 0.0274(15) 0.0122(12) 0.0127(11) 0.0000(10) 0.0027(10) -0.0003(11)
C35 0.0262(17) 0.0207(16) 0.0462(19) 0.0040(14) 0.0123(14) -0.0006(13)
C36 0.0316(19) 0.0253(17) 0.059(2) -0.0045(16) 0.0237(17) -0.0070(14)
C37 0.045(2) 0.0194(16) 0.068(3) -0.0038(16) 0.036(2) -0.0110(15)
C38 0.042(2) 0.0139(14) 0.050(2) 0.0012(14) 0.0232(16) -0.0025(13)
C39 0.0266(15) 0.0156(13) 0.0193(13) -0.0004(10) 0.0059(11) -0.0031(11)
C40 0.0231(15) 0.0160(13) 0.0188(13) 0.0004(10) 0.0036(11) -0.0016(11)
C41 0.0328(18) 0.0164(14) 0.0369(17) 0.0015(13) 0.0121(14) 0.0009(12)
C42 0.0344(19) 0.0234(17) 0.058(2) 0.0068(16) 0.0174(17) 0.0088(14)
C43 0.0273(18) 0.0291(18) 0.050(2) 0.0092(16) 0.0150(15) 0.0052(14)
C44 0.0221(16) 0.0239(16) 0.0353(17) 0.0060(13) 0.0061(13) -0.0021(12)
C45 0.0224(16) 0.0221(15) 0.0422(18) -0.0008(14) 0.0064(13) 0.0018(12)
C46 0.0224(16) 0.0297(17) 0.047(2) -0.0017(15) 0.0089(14) -0.0061(13)
C47 0.0331(18) 0.0209(16) 0.0395(18) -0.0005(14) 0.0074(14) -0.0100(13)
C48 0.0327(17) 0.0136(14) 0.0313(16) -0.0003(12) 0.0045(13) -0.0018(12)
C49 0.0219(14) 0.0153(13) 0.0203(13) 0.0001(10) 0.0006(11) 0.0002(11)
C50 0.0249(15) 0.0141(13) 0.0230(14) -0.0019(11) 0.0018(11) -0.0002(11)
C51 0.0345(19) 0.0161(15) 0.055(2) -0.0059(15) 0.0109(16) 0.0001(13)
C52 0.035(2) 0.0238(17) 0.064(2) -0.0048(17) 0.0184(18) 0.0074(14)
C53 0.0270(17) 0.0294(18) 0.0443(19) -0.0035(15) 0.0116(14) 0.0043(14)
C54 0.0242(16) 0.0211(15) 0.0367(17) 0.0005(13) 0.0081(13) 0.0015(12)
Cl1 0.0315(4) 0.0204(3) 0.0181(3) -0.0003(3) 0.0010(3) 0.0020(3)
O9 0.0494(17) 0.0233(13) 0.077(2) 0.0078(13) -0.0024(15) 0.0101(12)
O10 0.0458(16) 0.070(2) 0.0269(13) -0.0201(13) 0.0017(11) 0.0085(14)
O11 0.0320(13) 0.0443(15) 0.0198(10) -0.0077(10) 0.0008(9) 0.0003(11)
O12 0.0413(16) 0.0529(18) 0.0497(16) 0.0101(14) 0.0069(13) -0.0129(13)
Cl2 0.0217(3) 0.0164(3) 0.0258(3) 0.0000(3) 0.0038(3) -0.0011(3)
O13 0.0405(16) 0.0299(15) 0.113(3) -0.0058(16) 0.0284(17) -0.0113(12)
O14 0.085(3) 0.062(2) 0.086(3) -0.0062(19) -0.052(2) 0.026(2)
O15 0.115(3) 0.0477(19) 0.0503(18) -0.0046(14) 0.0459(19) 0.0106(19)
O16 0.0432(15) 0.0171(12) 0.0716(19) -0.0122(12) 0.0136(14) -0.0054(10)
C55 0.048(4) 0.032(4) 0.031(3) -0.004(3) 0.005(3) -0.014(3)
Cl3 0.0512(6) 0.0469(6) 0.0725(7) -0.0151(5) -0.0064(5) 0.0009(5)
C56 0.028(3) 0.036(4) 0.026(3) 0.000(3) 0.004(3) 0.000(3)
Cl4 0.0630(7) 0.0398(5) 0.0442(5) 0.0023(4) 0.0172(5) 0.0109(5)

loop_
_atom_type_symbol
_atom_type_description
_atom_type_scat_dispersion_real
_atom_type_scat_dispersion_imag
_atom_type_scat_source
C C 0.0033 0.0016 'International Tables Vol C Tables 4.2.6.8 and 6.1.1.4'
H H 0.0000 0.0000 'International Tables Vol C Tables 4.2.6.8 and 6.1.1.4'
N N 0.0061 0.0033 'International Tables Vol C Tables 4.2.6.8 and 6.1.1.4'
O O 0.0106 0.0060 'International Tables Vol C Tables 4.2.6.8 and 6.1.1.4'
P P 0.1023 0.0942 'International Tables Vol C Tables 4.2.6.8 and 6.1.1.4'
Cl Cl 0.1484 0.1585 'International Tables Vol C Tables 4.2.6.8 and 6.1.1.4'
Ag Ag -0.8971 1.1015 'International Tables Vol C Tables 4.2.6.8 and 6.1.1.4'

loop_
_geom_angle_atom_site_label_1
_geom_angle_atom_site_label_2
_geom_angle_atom_site_label_3
_geom_angle
_geom_angle_site_symmetry_1
_geom_angle_site_symmetry_3
_geom_angle_publ_flag
N3 Ag1 N2 73.04(9) . . ?
N3 Ag1 P1 145.66(6) . . ?
N2 Ag1 P1 139.89(7) . . ?
N3 Ag1 Ag2 85.76(6) . . ?
N2 Ag1 Ag2 110.53(7) . . ?
P1 Ag1 Ag2 88.381(17) . . ?
N4 Ag2 N5 73.08(9) . . ?
N4 Ag2 P2 143.47(7) . . ?
N5 Ag2 P2 141.63(6) . . ?
N4 Ag2 Ag1 83.71(7) . . ?
N5 Ag2 Ag1 110.45(6) . . ?
P2 Ag2 Ag1 89.939(17) . . ?
O3 P1 O1 99.84(10) . . ?
O3 P1 N1 98.88(10) . . ?
O1 P1 N1 105.16(11) . . ?
O3 P1 Ag1 119.29(8) . . ?
O1 P1 Ag1 110.26(7) . . ?
N1 P1 Ag1 120.65(8) . . ?
O7 P2 O5 98.97(10) . . ?
O7 P2 N1 99.03(10) . . ?
O5 P2 N1 104.99(11) . . ?
O7 P2 Ag2 120.12(8) . . ?
O5 P2 Ag2 111.57(7) . . ?
N1 P2 Ag2 119.28(8) . . ?
C1 O1 P1 118.88(16) . . ?
C6 O2 C7 117.3(2) . . ?
C8 O3 P1 122.78(16) . . ?
C13 O4 C14 116.6(2) . . ?
C15 O5 P2 120.65(16) . . ?
C20 O6 C21 117.4(3) . . ?
C22 O7 P2 122.23(16) . . ?
C27 O8 C28 116.5(2) . . ?
C29 N1 P2 119.41(16) . . ?
C29 N1 P1 118.96(16) . . ?
P2 N1 P1 121.63(13) . . ?
C35 N2 C39 119.0(3) . . ?
C35 N2 Ag1 124.4(2) . . ?
C39 N2 Ag1 116.40(19) . . ?
C44 N3 C40 118.7(3) . . ?
C44 N3 Ag1 124.3(2) . . ?
C40 N3 Ag1 116.28(19) . . ?
C45 N4 C49 118.8(3) . . ?
C45 N4 Ag2 124.4(2) . . ?
C49 N4 Ag2 116.78(19) . . ?
C54 N5 C50 119.6(3) . . ?
C54 N5 Ag2 124.0(2) . . ?
C50 N5 Ag2 116.36(19) . . ?
C2 C1 C6 121.5(3) . . ?
C2 C1 O1 119.6(2) . . ?
C6 C1 O1 118.8(2) . . ?
C1 C2 C3 119.2(3) . . ?
C1 C2 H2 120.4 . . ?
C3 C2 H2 120.4 . . ?
C4 C3 C2 119.9(3) . . ?
C4 C3 H3 120.1 . . ?
C2 C3 H3 120.1 . . ?
C3 C4 C5 121.0(3) . . ?
C3 C4 H4 119.5 . . ?
C5 C4 H4 119.5 . . ?
C6 C5 C4 119.5(3) . . ?
C6 C5 H5 120.2 . . ?
C4 C5 H5 120.2 . . ?
O2 C6 C5 125.8(3) . . ?
O2 C6 C1 115.4(2) . . ?
C5 C6 C1 118.8(3) . . ?
O2 C7 H7A 109.5 . . ?
O2 C7 H7B 109.5 . . ?
H7A C7 H7B 109.5 . . ?
O2 C7 H7C 109.5 . . ?
H7A C7 H7C 109.5 . . ?
H7B C7 H7C 109.5 . . ?
C9 C8 C13 122.0(3) . . ?
C9 C8 O3 119.0(2) . . ?
C13 C8 O3 119.0(3) . . ?
C8 C9 C10 118.6(3) . . ?
C8 C9 H9 120.7 . . ?
C10 C9 H9 120.7 . . ?
C11 C10 C9 120.0(3) . . ?
C11 C10 H10 120.0 . . ?
C9 C10 H10 120.0 . . ?
C10 C11 C12 121.2(3) . . ?
C10 C11 H11 119.4 . . ?
C12 C11 H11 119.4 . . ?
C11 C12 C13 119.7(3) . . ?
C11 C12 H12 120.2 . . ?
C13 C12 H12 120.2 . . ?
O4 C13 C8 115.3(2) . . ?
O4 C13 C12 126.1(3) . . ?
C8 C13 C12 118.5(3) . . ?
O4 C14 H14A 109.5 . . ?
O4 C14 H14B 109.5 . . ?
H14A C14 H14B 109.5 . . ?
O4 C14 H14C 109.5 . . ?
H14A C14 H14C 109.5 . . ?
H14B C14 H14C 109.5 . . ?
C16 C15 C20 121.6(3) . . ?
C16 C15 O5 119.2(2) . . ?
C20 C15 O5 119.0(2) . . ?
C15 C16 C17 119.2(3) . . ?
C15 C16 H16 120.4 . . ?
C17 C16 H16 120.4 . . ?
C18 C17 C16 119.8(3) . . ?
C18 C17 H17 120.1 . . ?
C16 C17 H17 120.1 . . ?
C17 C18 C19 121.2(3) . . ?
C17 C18 H18 119.4 . . ?
C19 C18 H18 119.4 . . ?
C18 C19 C20 119.5(3) . . ?
C18 C19 H19 120.3 . . ?
C20 C19 H19 120.3 . . ?
O6 C20 C15 115.2(2) . . ?
O6 C20 C19 126.1(3) . . ?
C15 C20 C19 118.7(3) . . ?
O6 C21 H21A 109.5 . . ?
O6 C21 H21B 109.5 . . ?
H21A C21 H21B 109.5 . . ?
O6 C21 H21C 109.5 . . ?
H21A C21 H21C 109.5 . . ?
H21B C21 H21C 109.5 . . ?
C23 C22 C27 121.8(2) . . ?
C23 C22 O7 118.7(2) . . ?
C27 C22 O7 119.5(2) . . ?
C22 C23 C24 119.1(3) . . ?
C22 C23 H23 120.5 . . ?
C24 C23 H23 120.5 . . ?
C25 C24 C23 119.7(3) . . ?
C25 C24 H24 120.2 . . ?
C23 C24 H24 120.2 . . ?
C24 C25 C26 121.3(3) . . ?
C24 C25 H25 119.3 . . ?
C26 C25 H25 119.3 . . ?
C25 C26 C27 118.9(3) . . ?
C25 C26 H26 120.5 . . ?
C27 C26 H26 120.5 . . ?
O8 C27 C22 115.5(2) . . ?
O8 C27 C26 125.3(3) . . ?
C22 C27 C26 119.2(3) . . ?
O8 C28 H28A 109.5 . . ?
O8 C28 H28B 109.5 . . ?
H28A C28 H28B 109.5 . . ?
O8 C28 H28C 109.5 . . ?
H28A C28 H28C 109.5 . . ?
H28B C28 H28C 109.5 . . ?
C34 C29 C30 121.8(3) . . ?
C34 C29 N1 118.9(2) . . ?
C30 C29 N1 119.4(3) . . ?
C29 C30 C31 118.4(3) . . ?
C29 C30 H30 120.8 . . ?
C31 C30 H30 120.8 . . ?
C32 C31 C30 120.2(3) . . ?
C32 C31 H31 119.9 . . ?
C30 C31 H31 119.9 . . ?
C33 C32 C31 120.5(3) . . ?
C33 C32 H32 119.8 . . ?
C31 C32 H32 119.8 . . ?
C32 C33 C34 120.2(3) . . ?
C32 C33 H33 119.9 . . ?
C34 C33 H33 119.9 . . ?
C29 C34 C33 118.8(3) . . ?
C29 C34 H34 120.6 . . ?
C33 C34 H34 120.6 . . ?
N2 C35 C36 122.8(3) . . ?
N2 C35 H35 118.6 . . ?
C36 C35 H35 118.6 . . ?
C37 C36 C35 118.3(3) . . ?
C37 C36 H36 120.9 . . ?
C35 C36 H36 120.9 . . ?
C36 C37 C38 120.0(3) . . ?
C36 C37 H37 120.0 . . ?
C38 C37 H37 120.0 . . ?
C37 C38 C39 118.8(3) . . ?
C37 C38 H38 120.6 . . ?
C39 C38 H38 120.6 . . ?
N2 C39 C38 121.1(3) . . ?
N2 C39 C40 116.5(2) . . ?
C38 C39 C40 122.4(3) . . ?
N3 C40 C41 121.4(3) . . ?
N3 C40 C39 116.8(2) . . ?
C41 C40 C39 121.7(3) . . ?
C40 C41 C42 119.3(3) . . ?
C40 C41 H41 120.4 . . ?
C42 C41 H41 120.4 . . ?
C43 C42 C41 119.4(3) . . ?
C43 C42 H42 120.3 . . ?
C41 C42 H42 120.3 . . ?
C42 C43 C44 118.4(3) . . ?
C42 C43 H43 120.8 . . ?
C44 C43 H43 120.8 . . ?
N3 C44 C43 122.7(3) . . ?
N3 C44 H44 118.6 . . ?
C43 C44 H44 118.6 . . ?
N4 C45 C46 123.0(3) . . ?
N4 C45 H45 118.5 . . ?
C46 C45 H45 118.5 . . ?
C45 C46 C47 118.4(3) . . ?
C45 C46 H46 120.8 . . ?
C47 C46 H46 120.8 . . ?
C46 C47 C48 119.2(3) . . ?
C46 C47 H47 120.4 . . ?
C48 C47 H47 120.4 . . ?
C47 C48 C49 119.7(3) . . ?
C47 C48 H48 120.1 . . ?
C49 C48 H48 120.1 . . ?
N4 C49 C48 120.9(3) . . ?
N4 C49 C50 116.9(2) . . ?
C48 C49 C50 122.3(3) . . ?
N5 C50 C51 120.4(3) . . ?
N5 C50 C49 116.9(2) . . ?
C51 C50 C49 122.7(3) . . ?
C50 C51 C52 119.4(3) . . ?
C50 C51 H51 120.3 . . ?
C52 C51 H51 120.3 . . ?
C53 C52 C51 119.6(3) . . ?
C53 C52 H52 120.2 . . ?
C51 C52 H52 120.2 . . ?
C52 C53 C54 118.0(3) . . ?
C52 C53 H53 121.0 . . ?
C54 C53 H53 121.0 . . ?
N5 C54 C53 122.9(3) . . ?
N5 C54 H54 118.6 . . ?
C53 C54 H54 118.6 . . ?
O9 Cl1 O10 111.49(19) . . ?
O9 Cl1 O11 110.80(16) . . ?
O10 Cl1 O11 109.12(15) . . ?
O9 Cl1 O12 106.09(18) . . ?
O10 Cl1 O12 109.34(18) . . ?
O11 Cl1 O12 109.95(16) . . ?
O14 Cl2 O15 109.1(2) . . ?
O14 Cl2 O13 110.4(2) . . ?
O15 Cl2 O13 107.3(2) . . ?
O14 Cl2 O16 110.7(2) . . ?
O15 Cl2 O16 109.47(18) . . ?
O13 Cl2 O16 109.67(17) . . ?
Cl3 C55 Cl3 110.7(4) . 3_776 ?
Cl3 C55 H55A 109.5 . . ?
Cl3 C55 H55A 109.5 3_776 . ?
Cl3 C55 H55B 109.5 . . ?
Cl3 C55 H55B 109.5 3_776 . ?
H55A C55 H55B 108.1 . . ?
C55 Cl3 C55 69.3(4) . 3_776 ?
Cl4 C56 Cl4 103.7(3) . 3_666 ?
Cl4 C56 H56A 111.0 . . ?
Cl4 C56 H56A 111.0 3_666 . ?
Cl4 C56 H56B 111.0 . . ?
Cl4 C56 H56B 111.0 3_666 . ?
H56A C56 H56B 109.0 . . ?
C56 Cl4 C56 76.3(3) . 3_666 ?

loop_
_geom_bond_atom_site_label_1
_geom_bond_atom_site_label_2
_geom_bond_distance
_geom_bond_site_symmetry_2
_geom_bond_publ_flag
Ag1 N3 2.268(2) . ?
Ag1 N2 2.279(2) . ?
Ag1 P1 2.3210(8) . ?
Ag1 Ag2 2.9859(5) . ?
Ag2 N4 2.261(2) . ?
Ag2 N5 2.279(2) . ?
Ag2 P2 2.3151(8) . ?
P1 O3 1.6024(19) . ?
P1 O1 1.6047(19) . ?
P1 N1 1.672(2) . ?
P2 O7 1.6050(19) . ?
P2 O5 1.6078(19) . ?
P2 N1 1.670(2) . ?
O1 C1 1.400(3) . ?
O2 C6 1.362(3) . ?
O2 C7 1.432(4) . ?
O3 C8 1.401(3) . ?
O4 C13 1.365(4) . ?
O4 C14 1.431(3) . ?
O5 C15 1.395(3) . ?
O6 C20 1.358(3) . ?
O6 C21 1.418(4) . ?
O7 C22 1.396(3) . ?
O8 C27 1.362(3) . ?
O8 C28 1.428(3) . ?
N1 C29 1.453(3) . ?
N2 C35 1.339(4) . ?
N2 C39 1.342(4) . ?
N3 C44 1.337(4) . ?
N3 C40 1.348(4) . ?
N4 C45 1.340(4) . ?
N4 C49 1.349(4) . ?
N5 C54 1.334(4) . ?
N5 C50 1.344(4) . ?
C1 C2 1.379(4) . ?
C1 C6 1.392(4) . ?
C2 C3 1.386(4) . ?
C2 H2 0.9500 . ?
C3 C4 1.376(5) . ?
C3 H3 0.9500 . ?
C4 C5 1.389(4) . ?
C4 H4 0.9500 . ?
C5 C6 1.390(4) . ?
C5 H5 0.9500 . ?
C7 H7A 0.9800 . ?
C7 H7B 0.9800 . ?
C7 H7C 0.9800 . ?
C8 C9 1.375(4) . ?
C8 C13 1.391(4) . ?
C9 C10 1.394(4) . ?
C9 H9 0.9500 . ?
C10 C11 1.372(5) . ?
C10 H10 0.9500 . ?
C11 C12 1.381(5) . ?
C11 H11 0.9500 . ?
C12 C13 1.391(4) . ?
C12 H12 0.9500 . ?
C14 H14A 0.9800 . ?
C14 H14B 0.9800 . ?
C14 H14C 0.9800 . ?
C15 C16 1.373(4) . ?
C15 C20 1.393(4) . ?
C16 C17 1.390(4) . ?
C16 H16 0.9500 . ?
C17 C18 1.372(5) . ?
C17 H17 0.9500 . ?
C18 C19 1.385(5) . ?
C18 H18 0.9500 . ?
C19 C20 1.392(4) . ?
C19 H19 0.9500 . ?
C21 H21A 0.9800 . ?
C21 H21B 0.9800 . ?
C21 H21C 0.9800 . ?
C22 C23 1.374(4) . ?
C22 C27 1.390(4) . ?
C23 C24 1.391(4) . ?
C23 H23 0.9500 . ?
C24 C25 1.379(4) . ?
C24 H24 0.9500 . ?
C25 C26 1.391(4) . ?
C25 H25 0.9500 . ?
C26 C27 1.391(4) . ?
C26 H26 0.9500 . ?
C28 H28A 0.9800 . ?
C28 H28B 0.9800 . ?
C28 H28C 0.9800 . ?
C29 C34 1.385(4) . ?
C29 C30 1.384(4) . ?
C30 C31 1.394(4) . ?
C30 H30 0.9500 . ?
C31 C32 1.382(5) . ?
C31 H31 0.9500 . ?
C32 C33 1.380(5) . ?
C32 H32 0.9500 . ?
C33 C34 1.387(4) . ?
C33 H33 0.9500 . ?
C34 H34 0.9500 . ?
C35 C36 1.374(4) . ?
C35 H35 0.9500 . ?
C36 C37 1.367(5) . ?
C36 H36 0.9500 . ?
C37 C38 1.384(5) . ?
C37 H37 0.9500 . ?
C38 C39 1.388(4) . ?
C38 H38 0.9500 . ?
C39 C40 1.488(4) . ?
C40 C41 1.381(4) . ?
C41 C42 1.384(5) . ?
C41 H41 0.9500 . ?
C42 C43 1.373(5) . ?
C42 H42 0.9500 . ?
C43 C44 1.385(5) . ?
C43 H43 0.9500 . ?
C44 H44 0.9500 . ?
C45 C46 1.377(4) . ?
C45 H45 0.9500 . ?
C46 C47 1.378(5) . ?
C46 H46 0.9500 . ?
C47 C48 1.381(5) . ?
C47 H47 0.9500 . ?
C48 C49 1.387(4) . ?
C48 H48 0.9500 . ?
C49 C50 1.486(4) . ?
C50 C51 1.387(4) . ?
C51 C52 1.387(5) . ?
C51 H51 0.9500 . ?
C52 C53 1.374(5) . ?
C52 H52 0.9500 . ?
C53 C54 1.379(4) . ?
C53 H53 0.9500 . ?
C54 H54 0.9500 . ?
Cl1 O9 1.419(3) . ?
Cl1 O10 1.423(2) . ?
Cl1 O11 1.430(2) . ?
Cl1 O12 1.448(3) . ?
Cl2 O14 1.396(3) . ?
Cl2 O15 1.410(3) . ?
Cl2 O13 1.423(3) . ?
Cl2 O16 1.429(2) . ?
C55 Cl3 1.649(7) . ?
C55 Cl3 1.912(7) 3_776 ?
C55 H55A 0.9900 . ?
C55 H55B 0.9900 . ?
Cl3 C55 1.912(7) 3_776 ?
C56 Cl4 1.822(6) . ?
C56 Cl4 1.864(7) 3_666 ?
C56 H56A 0.9900 . ?
C56 H56B 0.9900 . ?
Cl4 C56 1.863(7) 3_666 ?
